data_4302568
loop_
_publ_author_name
'Bennett P. Greenwood'
'Scott I. Forman'
'Gerard T. Rowe'
'Chun-Hsing Chen'
'Bruce M. Foxman'
'Christine M. Thomas'

_publ_section_title
;
Multielectron Redox Activity Facilitated by Metal-Metal Interactions in
Early/Late Heterobimetallics: Co/Zr Complexes Supported by Phosphinoamide
Ligands
;
_journal_name_full 'Inorganic Chemistry'
_journal_page_first 6251
_journal_page_last 6260
_journal_paper_doi 10.1021/ic900552b
_journal_volume 48
_journal_year 2009
_chemical_formula_moiety 'C65 H115 Cl0.27 Co1 I0.73 N5 Na1 O5 P3 Zr1'
_chemical_formula_sum 'C65 H115 Cl0.27 Co I0.73 N5 Na O5 P3 Zr'
_chemical_formula_weight 1415.34
_space_group_IT_number 14
_symmetry_cell_setting monoclinic
_symmetry_space_group_name_Hall '-P 2yn'
_symmetry_space_group_name_H-M 'P 1 21/n 1'
_atom_sites_solution_hydrogens geom
_atom_sites_solution_primary direct
_audit_creation_date 09-02-02
_audit_creation_method CRYSTALS_ver_12.86
_cell_angle_alpha 90
_cell_angle_beta 90.284(3)
_cell_angle_gamma 90
_cell_formula_units_Z 4
_cell_length_a 14.7610(9)
_cell_length_b 24.6060(15)
_cell_length_c 19.1884(11)
_cell_measurement_reflns_used 9980
_cell_measurement_temperature 120
_cell_measurement_theta_max 30
_cell_measurement_theta_min 3
_cell_volume 6969.3(7)
_computing_cell_refinement 'Apex2 (Bruker AXS, 2006)'
_computing_data_collection 'Apex2 (Bruker AXS, 2006)'
_computing_data_reduction 'Apex2 (Bruker AXS, 2006)'
_computing_molecular_graphics 'CAMERON (Watkin et al., 1996)'
_computing_publication_material 'CRYSTALS (Betteridge et al., 2003)'
_computing_structure_refinement 'CRYSTALS (Betteridge et al., 2003)'
_computing_structure_solution 'SIR92 (Altomare et al., 1994)'
_diffrn_ambient_temperature 120
_diffrn_measured_fraction_theta_full 0.999
_diffrn_measured_fraction_theta_max 0.991
_diffrn_measurement_device 'Bruker Kappa Apex2'
_diffrn_measurement_device_type Area
_diffrn_measurement_method '\f & \w scans'
_diffrn_radiation_monochromator graphite
_diffrn_radiation_type 'Mo K\a'
_diffrn_radiation_wavelength 0.71073
_diffrn_reflns_av_R_equivalents 0.043
_diffrn_reflns_limit_h_max 20
_diffrn_reflns_limit_h_min -20
_diffrn_reflns_limit_k_max 23
_diffrn_reflns_limit_k_min -34
_diffrn_reflns_limit_l_max 27
_diffrn_reflns_limit_l_min -26
_diffrn_reflns_number 128032
_diffrn_reflns_theta_full 29.556
_diffrn_reflns_theta_max 30.159
_diffrn_reflns_theta_min 1.346
_diffrn_standards_number 0
_exptl_absorpt_coefficient_mu 0.847
_exptl_absorpt_correction_T_max 0.93
_exptl_absorpt_correction_T_min 0.86
_exptl_absorpt_correction_type numerical
_exptl_absorpt_process_details
; 
 Analytical Absorption (De Meulenaer & Tompa, 1965) 
;
_exptl_crystal_colour red
_exptl_crystal_density_diffrn 1.349
_exptl_crystal_density_method 'not measured'
_exptl_crystal_description 'prism fragment'
_exptl_crystal_F_000 2985.757
_exptl_crystal_size_max 0.29
_exptl_crystal_size_mid 0.18
_exptl_crystal_size_min 0.09
_refine_diff_density_max 0.90
_refine_diff_density_min -0.85
_refine_ls_extinction_method None
_refine_ls_goodness_of_fit_ref 1.0156
_refine_ls_hydrogen_treatment constr
_refine_ls_matrix_type full
_refine_ls_number_parameters 749
_refine_ls_number_reflns 20441
_refine_ls_number_restraints 0
_refine_ls_R_factor_all 0.0499
_refine_ls_R_factor_gt 0.0330
_refine_ls_shift/su_max 0.012332
_refine_ls_structure_factor_coef Fsqd
_refine_ls_weighting_details
;
 Method= Modified Sheldrick 
 w=1/[\s^2^(F^2^) + ( 0.03P)^2^ + 8.17P] 
 ,where P=(max(Fo^2^,0) + 2Fc^2^)/3 
;
_refine_ls_weighting_scheme calc
_refine_ls_wR_factor_all 0.0799
_refine_ls_wR_factor_gt 0.0721
_refine_ls_wR_factor_ref 0.0799
_reflns_limit_h_max 20
_reflns_limit_h_min -20
_reflns_limit_k_max 34
_reflns_limit_k_min 0
_reflns_limit_l_max 27
_reflns_limit_l_min 0
_reflns_number_gt 15456
_reflns_number_total 20441
_reflns_threshold_expression I>2.0\s(I)
_oxford_diffrn_Wilson_B_factor 1.34
_oxford_diffrn_Wilson_scale 460.41
_oxford_refine_ls_r_factor_ref 0.0499
_oxford_refine_ls_scale 0.055370(4)
_oxford_reflns_number_all 20441
_oxford_reflns_threshold_expression_ref I>-10.0\s(I)
_oxford_structure_analysis_title 'CMT13_0m in P2(1)/n'
_cod_data_source_file ic900552b_si_002_6.cif
_cod_data_source_block 9
_cod_depositor_comments
;
The following automatic conversions were performed:
'_symmetry_cell_setting' value 'Monoclinic' changed to 'monoclinic'
according to '/home/saulius/struct/CIF-dictionaries/cif_core.dic'
dictionary named 'cif_core.dic' version 2.4.1 from 2010-06-29.

Automatic conversion script
Id: cif_fix_enum 1527 2010-12-29 10:47:43Z saulius 
;
_cod_original_sg_symbol_H-M 'P 1 21/n 1 '
_cod_original_formula_sum 'C65 H115 Cl0.27 Co1 I0.73 N5 Na1 O5 P3 Zr1'
_cod_database_code 4302568

loop_
_symmetry_equiv_pos_as_xyz
x,y,z
-x,-y,-z
-x+1/2,y+1/2,-z+1/2
x+1/2,-y+1/2,z+1/2

loop_
_atom_site_label
_atom_site_type_symbol
_atom_site_fract_x
_atom_site_fract_y
_atom_site_fract_z
_atom_site_U_iso_or_equiv
_atom_site_occupancy
_atom_site_adp_type
_atom_site_refinement_flags_posn
_atom_site_refinement_flags_adp
_atom_site_refinement_flags_occupancy
_atom_site_disorder_assembly
_atom_site_disorder_group
_oxford_atom_site_special_shape
_atom_site_attached_hydrogens
I1 I 0.97147(5) 0.36809(3) 0.76462(4) 0.0235 0.7344(13) Uani . . P . . . .
Zr1 Zr 0.810198(11) 0.440042(7) 0.754552(8) 0.0113 1.0000 Uani . . . . . . .
Co1 Co 0.677392(15) 0.496926(10) 0.748384(12) 0.0119 1.0000 Uani . . . . . . .
Cl1 Cl 0.9633(7) 0.3808(3) 0.7599(5) 0.0381 0.2656(13) Uani . . P . . . .
P1 P 0.67513(3) 0.44772(2) 0.65199(2) 0.0141 1.0000 Uani . . . . . . .
P2 P 0.79431(3) 0.553300(19) 0.75248(2) 0.0124 1.0000 Uani . . . . . . .
P3 P 0.66040(3) 0.44796(2) 0.84397(2) 0.0133 1.0000 Uani . . . . . . .
Na1 Na 1.15674(6) 0.29531(4) 0.76849(4) 0.0279 1.0000 Uani . . . . . . .
O1 O 1.22512(12) 0.36222(7) 0.84405(8) 0.0316 1.0000 Uani . . . . . . .
O2 O 1.10562(14) 0.24855(8) 0.86871(11) 0.0463 1.0000 Uani . . . . . . .
O3 O 1.11069(12) 0.22270(7) 0.69307(9) 0.0358 1.0000 Uani . . . . . . .
O4 O 1.18203(12) 0.34458(7) 0.66146(8) 0.0333 1.0000 Uani . . . . . . .
O5 O 1.30351(11) 0.25194(7) 0.77657(9) 0.0341 1.0000 Uani . . . . . . .
N1 N 0.77627(10) 0.41483(6) 0.65023(8) 0.0146 1.0000 Uani . . . . . . .
N2 N 0.88702(10) 0.51395(6) 0.76705(8) 0.0130 1.0000 Uani . . . . . . .
N3 N 0.74523(10) 0.40155(6) 0.84252(8) 0.0136 1.0000 Uani . . . . . . .
N4 N 0.57657(11) 0.53932(7) 0.74447(8) 0.0179 1.0000 Uani . . . . . . .
N5 N 0.51389(11) 0.56494(8) 0.74236(9) 0.0252 1.0000 Uani . . . . . . .
C1 C 0.66116(13) 0.48634(9) 0.56861(10) 0.0192 1.0000 Uani . . . . . . .
C2 C 0.58056(15) 0.52570(9) 0.57048(11) 0.0261 1.0000 Uani . . . . . . .
C3 C 0.65584(14) 0.45276(9) 0.50152(10) 0.0232 1.0000 Uani . . . . . . .
C4 C 0.58536(14) 0.39355(9) 0.64983(11) 0.0223 1.0000 Uani . . . . . . .
C5 C 0.58630(18) 0.35114(10) 0.59090(12) 0.0340 1.0000 Uani . . . . . . .
C6 C 0.49005(15) 0.41695(11) 0.65780(14) 0.0361 1.0000 Uani . . . . . . .
C7 C 0.81618(13) 0.37902(8) 0.60046(9) 0.0163 1.0000 Uani . . . . . . .
C8 C 0.86379(12) 0.39847(8) 0.54199(9) 0.0163 1.0000 Uani . . . . . . .
C9 C 0.90341(13) 0.36185(9) 0.49583(10) 0.0212 1.0000 Uani . . . . . . .
C10 C 0.89947(14) 0.30623(9) 0.50501(10) 0.0237 1.0000 Uani . . . . . . .
C11 C 0.85483(16) 0.28762(9) 0.56381(11) 0.0268 1.0000 Uani . . . . . . .
C12 C 0.81487(15) 0.32234(8) 0.61172(10) 0.0226 1.0000 Uani . . . . . . .
C13 C 0.87565(13) 0.45801(8) 0.52661(10) 0.0197 1.0000 Uani . . . . . . .
C14 C 0.94281(18) 0.26755(10) 0.45415(12) 0.0344 1.0000 Uani . . . . . . .
C15 C 0.77125(18) 0.29812(9) 0.67536(12) 0.0315 1.0000 Uani . . . . . . .
C16 C 0.81522(12) 0.59060(8) 0.66890(10) 0.0165 1.0000 Uani . . . . . . .
C17 C 0.90036(13) 0.62592(9) 0.66165(10) 0.0210 1.0000 Uani . . . . . . .
C18 C 0.73182(14) 0.62259(10) 0.64527(12) 0.0273 1.0000 Uani . . . . . . .
C19 C 0.78868(13) 0.60701(8) 0.82167(10) 0.0178 1.0000 Uani . . . . . . .
C20 C 0.86765(14) 0.64754(8) 0.82690(11) 0.0224 1.0000 Uani . . . . . . .
C21 C 0.69968(14) 0.63912(9) 0.81927(12) 0.0273 1.0000 Uani . . . . . . .
C22 C 0.98098(12) 0.52671(8) 0.77626(9) 0.0145 1.0000 Uani . . . . . . .
C23 C 1.01749(12) 0.54060(8) 0.84166(10) 0.0167 1.0000 Uani . . . . . . .
C24 C 1.11014(13) 0.55103(8) 0.84855(11) 0.0211 1.0000 Uani . . . . . . .
C25 C 1.16948(13) 0.54817(8) 0.79281(12) 0.0228 1.0000 Uani . . . . . . .
C26 C 1.13322(13) 0.53291(9) 0.72899(11) 0.0214 1.0000 Uani . . . . . . .
C27 C 1.04147(12) 0.52138(8) 0.71951(10) 0.0175 1.0000 Uani . . . . . . .
C28 C 0.96023(13) 0.54345(9) 0.90646(10) 0.0213 1.0000 Uani . . . . . . .
C29 C 1.26993(14) 0.55839(11) 0.80148(14) 0.0342 1.0000 Uani . . . . . . .
C30 C 1.00944(13) 0.50191(9) 0.64974(10) 0.0220 1.0000 Uani . . . . . . .
C31 C 0.67343(13) 0.48732(8) 0.92725(9) 0.0183 1.0000 Uani . . . . . . .
C32 C 0.60749(17) 0.53490(10) 0.93129(12) 0.0301 1.0000 Uani . . . . . . .
C33 C 0.67352(15) 0.45690(9) 0.99710(10) 0.0258 1.0000 Uani . . . . . . .
C34 C 0.54964(12) 0.41096(8) 0.85155(10) 0.0192 1.0000 Uani . . . . . . .
C35 C 0.53526(14) 0.37539(9) 0.91613(11) 0.0247 1.0000 Uani . . . . . . .
C36 C 0.46631(14) 0.44762(10) 0.84253(13) 0.0305 1.0000 Uani . . . . . . .
C37 C 0.76916(12) 0.35882(8) 0.88960(9) 0.0149 1.0000 Uani . . . . . . .
C38 C 0.73133(13) 0.30649(8) 0.88484(9) 0.0177 1.0000 Uani . . . . . . .
C39 C 0.75785(15) 0.26619(8) 0.93185(11) 0.0232 1.0000 Uani . . . . . . .
C40 C 0.82295(15) 0.27463(9) 0.98283(11) 0.0266 1.0000 Uani . . . . . . .
C41 C 0.86271(14) 0.32556(10) 0.98535(10) 0.0249 1.0000 Uani . . . . . . .
C42 C 0.83838(13) 0.36711(9) 0.93981(9) 0.0189 1.0000 Uani . . . . . . .
C43 C 0.66301(15) 0.29112(9) 0.82955(10) 0.0234 1.0000 Uani . . . . . . .
C44 C 0.85228(19) 0.22940(11) 1.03136(13) 0.0402 1.0000 Uani . . . . . . .
C45 C 0.88796(14) 0.42018(9) 0.94369(11) 0.0239 1.0000 Uani . . . . . . .
C46 C 1.25558(18) 0.34310(11) 0.91060(13) 0.0359 1.0000 Uani . . . . . . .
C47 C 1.1863(2) 0.36432(13) 0.96235(14) 0.0486 1.0000 Uani . . . . . . .
C48 C 1.1525(2) 0.41589(15) 0.92852(15) 0.0546 1.0000 Uani . . . . . . .
C49 C 1.19267(17) 0.41609(10) 0.85660(14) 0.0345 1.0000 Uani . . . . . . .
C50 C 1.1494(3) 0.20315(15) 0.89861(17) 0.0633 1.0000 Uani . . . . . . .
C51 C 1.0953(3) 0.15659(16) 0.8730(2) 0.0700 1.0000 Uani . . . . . . .
C52 C 1.0011(3) 0.17639(16) 0.87666(17) 0.0754 1.0000 Uani . . . . . . .
C53 C 1.0110(3) 0.23916(17) 0.8776(3) 0.0907 1.0000 Uani . . . . . . .
C54 C 1.17248(17) 0.20687(12) 0.63900(14) 0.0383 1.0000 Uani . . . . . . .
C55 C 1.11568(18) 0.18751(12) 0.57908(13) 0.0382 1.0000 Uani . . . . . . .
C56 C 1.03415(18) 0.16379(11) 0.61508(13) 0.0377 1.0000 Uani . . . . . . .
C57 C 1.02304(17) 0.20163(13) 0.67700(13) 0.0407 1.0000 Uani . . . . . . .
C58 C 1.21843(17) 0.39785(10) 0.66576(13) 0.0324 1.0000 Uani . . . . . . .
C59 C 1.23037(18) 0.41526(12) 0.59044(15) 0.0420 1.0000 Uani . . . . . . .
C60 C 1.1524(2) 0.38755(12) 0.55346(13) 0.0419 1.0000 Uani . . . . . . .
C61 C 1.1189(2) 0.34571(14) 0.60428(14) 0.0529 1.0000 Uani . . . . . . .
C62 C 1.32738(18) 0.19515(10) 0.77529(13) 0.0356 1.0000 Uani . . . . . . .
C63 C 1.40088(18) 0.19001(11) 0.72237(15) 0.0402 1.0000 Uani . . . . . . .
C64 C 1.45280(17) 0.24245(11) 0.73342(15) 0.0389 1.0000 Uani . . . . . . .
C65 C 1.37798(17) 0.28268(11) 0.74945(14) 0.0357 1.0000 Uani . . . . . . .
H482 H 1.1710 0.4474 0.9548 0.0660 1.0000 Uiso R . . . . . .
H481 H 1.0875 0.4153 0.9255 0.0664 1.0000 Uiso R . . . . . .
H511 H 1.1108 0.1497 0.8236 0.0840 1.0000 Uiso R . . . . . .
H512 H 1.1034 0.1226 0.9016 0.0849 1.0000 Uiso R . . . . . .
H501 H 1.1464 0.2056 0.9509 0.0760 1.0000 Uiso R . . . . . .
H502 H 1.2145 0.2010 0.8829 0.0770 1.0000 Uiso R . . . . . .
H391 H 0.7316 0.2317 0.9286 0.0280 1.0000 Uiso R . . . . . .
H411 H 0.9075 0.3322 1.0178 0.0295 1.0000 Uiso R . . . . . .
H451 H 0.8500 0.4488 0.9598 0.0364 1.0000 Uiso R . . . . . .
H453 H 0.9398 0.4179 0.9733 0.0362 1.0000 Uiso R . . . . . .
H452 H 0.9080 0.4302 0.8987 0.0357 1.0000 Uiso R . . . . . .
H441 H 0.7992 0.2129 1.0514 0.0613 1.0000 Uiso R . . . . . .
H442 H 0.8861 0.2434 1.0690 0.0615 1.0000 Uiso R . . . . . .
H443 H 0.8859 0.2024 1.0079 0.0616 1.0000 Uiso R . . . . . .
H433 H 0.6528 0.3204 0.7972 0.0338 1.0000 Uiso R . . . . . .
H431 H 0.6069 0.2819 0.8490 0.0351 1.0000 Uiso R . . . . . .
H432 H 0.6857 0.2604 0.8055 0.0346 1.0000 Uiso R . . . . . .
H311 H 0.7340 0.5024 0.9224 0.0220 1.0000 Uiso R . . . . . .
H331 H 0.7073 0.4237 0.9950 0.0370 1.0000 Uiso R . . . . . .
H333 H 0.6997 0.4790 1.0331 0.0377 1.0000 Uiso R . . . . . .
H332 H 0.6132 0.4480 1.0107 0.0378 1.0000 Uiso R . . . . . .
H322 H 0.6279 0.5603 0.9653 0.0452 1.0000 Uiso R . . . . . .
H321 H 0.5489 0.5227 0.9461 0.0447 1.0000 Uiso R . . . . . .
H323 H 0.6008 0.5541 0.8873 0.0447 1.0000 Uiso R . . . . . .
H341 H 0.5498 0.3870 0.8117 0.0227 1.0000 Uiso R . . . . . .
H351 H 0.5159 0.3968 0.9541 0.0375 1.0000 Uiso R . . . . . .
H352 H 0.4889 0.3491 0.9065 0.0366 1.0000 Uiso R . . . . . .
H353 H 0.5885 0.3568 0.9308 0.0358 1.0000 Uiso R . . . . . .
H361 H 0.4130 0.4265 0.8306 0.0443 1.0000 Uiso R . . . . . .
H363 H 0.4749 0.4743 0.8060 0.0437 1.0000 Uiso R . . . . . .
H362 H 0.4526 0.4670 0.8852 0.0445 1.0000 Uiso R . . . . . .
H133 H 0.8569 0.4794 0.5656 0.0278 1.0000 Uiso R . . . . . .
H132 H 0.9379 0.4674 0.5180 0.0287 1.0000 Uiso R . . . . . .
H131 H 0.8389 0.4682 0.4862 0.0301 1.0000 Uiso R . . . . . .
H91 H 0.9335 0.3770 0.4571 0.0249 1.0000 Uiso R . . . . . .
H141 H 0.9519 0.2337 0.4745 0.0520 1.0000 Uiso R . . . . . .
H142 H 0.9044 0.2609 0.4154 0.0514 1.0000 Uiso R . . . . . .
H143 H 0.9974 0.2807 0.4378 0.0517 1.0000 Uiso R . . . . . .
H111 H 0.8523 0.2500 0.5717 0.0320 1.0000 Uiso R . . . . . .
H152 H 0.8059 0.3060 0.7159 0.0479 1.0000 Uiso R . . . . . .
H151 H 0.7659 0.2599 0.6711 0.0484 1.0000 Uiso R . . . . . .
H153 H 0.7120 0.3119 0.6804 0.0483 1.0000 Uiso R . . . . . .
H11 H 0.7150 0.5086 0.5664 0.0227 1.0000 Uiso R . . . . . .
H31 H 0.6997 0.4235 0.5020 0.0326 1.0000 Uiso R . . . . . .
H33 H 0.6672 0.4756 0.4628 0.0340 1.0000 Uiso R . . . . . .
H32 H 0.5957 0.4378 0.4958 0.0332 1.0000 Uiso R . . . . . .
H23 H 0.5786 0.5472 0.6127 0.0383 1.0000 Uiso R . . . . . .
H21 H 0.5855 0.5506 0.5312 0.0385 1.0000 Uiso R . . . . . .
H22 H 0.5244 0.5067 0.5656 0.0386 1.0000 Uiso R . . . . . .
H41 H 0.5993 0.3734 0.6924 0.0268 1.0000 Uiso R . . . . . .
H61 H 0.4899 0.4461 0.6912 0.0523 1.0000 Uiso R . . . . . .
H63 H 0.4486 0.3896 0.6727 0.0524 1.0000 Uiso R . . . . . .
H62 H 0.4699 0.4310 0.6140 0.0525 1.0000 Uiso R . . . . . .
H53 H 0.6466 0.3414 0.5782 0.0500 1.0000 Uiso R . . . . . .
H51 H 0.5563 0.3191 0.6073 0.0496 1.0000 Uiso R . . . . . .
H52 H 0.5545 0.3658 0.5511 0.0499 1.0000 Uiso R . . . . . .
H281 H 0.9004 0.5315 0.8976 0.0310 1.0000 Uiso R . . . . . .
H283 H 0.9577 0.5805 0.9220 0.0319 1.0000 Uiso R . . . . . .
H282 H 0.9863 0.5212 0.9429 0.0321 1.0000 Uiso R . . . . . .
H241 H 1.1335 0.5618 0.8931 0.0252 1.0000 Uiso R . . . . . .
H261 H 1.1722 0.5311 0.6911 0.0254 1.0000 Uiso R . . . . . .
H303 H 1.0595 0.4965 0.6184 0.0334 1.0000 Uiso R . . . . . .
H302 H 0.9671 0.5262 0.6286 0.0327 1.0000 Uiso R . . . . . .
H301 H 0.9794 0.4679 0.6547 0.0330 1.0000 Uiso R . . . . . .
H291 H 1.2912 0.5803 0.7649 0.0506 1.0000 Uiso R . . . . . .
H293 H 1.3023 0.5252 0.7993 0.0518 1.0000 Uiso R . . . . . .
H292 H 1.2823 0.5758 0.8449 0.0518 1.0000 Uiso R . . . . . .
H191 H 0.7875 0.5862 0.8658 0.0203 1.0000 Uiso R . . . . . .
H203 H 0.9250 0.6292 0.8211 0.0332 1.0000 Uiso R . . . . . .
H201 H 0.8660 0.6645 0.8726 0.0337 1.0000 Uiso R . . . . . .
H202 H 0.8621 0.6757 0.7917 0.0339 1.0000 Uiso R . . . . . .
H211 H 0.6919 0.6587 0.8620 0.0408 1.0000 Uiso R . . . . . .
H212 H 0.6476 0.6160 0.8136 0.0401 1.0000 Uiso R . . . . . .
H213 H 0.6984 0.6650 0.7816 0.0412 1.0000 Uiso R . . . . . .
H161 H 0.8213 0.5606 0.6362 0.0205 1.0000 Uiso R . . . . . .
H182 H 0.7301 0.6573 0.6678 0.0405 1.0000 Uiso R . . . . . .
H181 H 0.7317 0.6289 0.5954 0.0406 1.0000 Uiso R . . . . . .
H183 H 0.6768 0.6027 0.6555 0.0407 1.0000 Uiso R . . . . . .
H171 H 0.9131 0.6300 0.6130 0.0311 1.0000 Uiso R . . . . . .
H172 H 0.9520 0.6090 0.6845 0.0299 1.0000 Uiso R . . . . . .
H173 H 0.8900 0.6616 0.6827 0.0307 1.0000 Uiso R . . . . . .
H652 H 1.3974 0.3085 0.7827 0.0428 1.0000 Uiso R . . . . . .
H651 H 1.3603 0.3001 0.7075 0.0436 1.0000 Uiso R . . . . . .
H642 H 1.4931 0.2397 0.7741 0.0468 1.0000 Uiso R . . . . . .
H641 H 1.4862 0.2535 0.6933 0.0464 1.0000 Uiso R . . . . . .
H631 H 1.4392 0.1582 0.7308 0.0485 1.0000 Uiso R . . . . . .
H632 H 1.3744 0.1892 0.6752 0.0474 1.0000 Uiso R . . . . . .
H622 H 1.3478 0.1842 0.8217 0.0421 1.0000 Uiso R . . . . . .
H621 H 1.2741 0.1743 0.7623 0.0419 1.0000 Uiso R . . . . . .
H531 H 0.9782 0.2554 0.8386 0.1075 1.0000 Uiso R . . . . . .
H532 H 0.9928 0.2554 0.9205 0.1087 1.0000 Uiso R . . . . . .
H521 H 0.9734 0.1644 0.9190 0.0903 1.0000 Uiso R . . . . . .
H522 H 0.9646 0.1652 0.8379 0.0906 1.0000 Uiso R . . . . . .
H461 H 1.2577 0.3039 0.9103 0.0434 1.0000 Uiso R . . . . . .
H462 H 1.3152 0.3576 0.9213 0.0435 1.0000 Uiso R . . . . . .
H471 H 1.2147 0.3713 1.0074 0.0588 1.0000 Uiso R . . . . . .
H472 H 1.1371 0.3390 0.9676 0.0584 1.0000 Uiso R . . . . . .
H491 H 1.2446 0.4410 0.8562 0.0415 1.0000 Uiso R . . . . . .
H492 H 1.1501 0.4257 0.8206 0.0406 1.0000 Uiso R . . . . . .
H581 H 1.2744 0.3981 0.6911 0.0384 1.0000 Uiso R . . . . . .
H582 H 1.1753 0.4214 0.6895 0.0400 1.0000 Uiso R . . . . . .
H591 H 1.2860 0.4020 0.5719 0.0497 1.0000 Uiso R . . . . . .
H592 H 1.2255 0.4542 0.5850 0.0498 1.0000 Uiso R . . . . . .
H602 H 1.1071 0.4125 0.5415 0.0505 1.0000 Uiso R . . . . . .
H601 H 1.1713 0.3693 0.5116 0.0513 1.0000 Uiso R . . . . . .
H611 H 1.0611 0.3562 0.6217 0.0623 1.0000 Uiso R . . . . . .
H612 H 1.1155 0.3098 0.5843 0.0641 1.0000 Uiso R . . . . . .
H572 H 0.9839 0.2318 0.6650 0.0484 1.0000 Uiso R . . . . . .
H571 H 0.9994 0.1823 0.7169 0.0497 1.0000 Uiso R . . . . . .
H561 H 1.0452 0.1267 0.6295 0.0454 1.0000 Uiso R . . . . . .
H562 H 0.9827 0.1646 0.5836 0.0451 1.0000 Uiso R . . . . . .
H552 H 1.1487 0.1611 0.5512 0.0463 1.0000 Uiso R . . . . . .
H551 H 1.0975 0.2188 0.5501 0.0463 1.0000 Uiso R . . . . . .
H542 H 1.2101 0.2373 0.6257 0.0449 1.0000 Uiso R . . . . . .
H541 H 1.2100 0.1763 0.6569 0.0467 1.0000 Uiso R . . . . . .

loop_
_atom_site_aniso_label
_atom_site_aniso_U_11
_atom_site_aniso_U_22
_atom_site_aniso_U_33
_atom_site_aniso_U_23
_atom_site_aniso_U_13
_atom_site_aniso_U_12
I1 0.01742(11) 0.0239(3) 0.02911(19) 0.00163(18) 0.00053(12) 0.00892(17)
Zr1 0.01290(7) 0.00962(8) 0.01145(7) -0.00002(6) 0.00086(5) -0.00046(6)
Co1 0.01091(10) 0.01083(12) 0.01393(11) 0.00149(9) 0.00099(8) -0.00007(9)
Cl1 0.040(3) 0.031(4) 0.043(2) 0.016(2) -0.0086(18) -0.007(2)
P1 0.0148(2) 0.0135(2) 0.0141(2) 0.00111(17) -0.00160(15) -0.00213(17)
P2 0.01302(19) 0.0100(2) 0.01436(19) 0.00028(16) 0.00142(15) -0.00044(16)
P3 0.01268(19) 0.0130(2) 0.0143(2) 0.00175(17) 0.00230(15) 0.00003(16)
Na1 0.0311(5) 0.0265(5) 0.0263(4) -0.0031(4) 0.0052(3) -0.0054(4)
O1 0.0398(9) 0.0256(9) 0.0294(8) -0.0045(7) 0.0039(7) 0.0036(7)
O2 0.0512(11) 0.0337(11) 0.0541(12) -0.0004(9) 0.0226(9) -0.0126(9)
O3 0.0349(9) 0.0406(11) 0.0317(8) -0.0103(7) 0.0048(7) -0.0139(8)
O4 0.0433(10) 0.0289(9) 0.0276(8) 0.0038(7) -0.0007(7) -0.0082(8)
O5 0.0314(8) 0.0251(9) 0.0458(10) -0.0049(7) 0.0068(7) -0.0019(7)
N1 0.0179(7) 0.0120(8) 0.0137(7) -0.0007(6) 0.0006(5) 0.0011(6)
N2 0.0118(6) 0.0125(7) 0.0148(7) -0.0001(5) -0.0003(5) -0.0009(5)
N3 0.0156(7) 0.0115(7) 0.0138(7) 0.0013(6) 0.0011(5) 0.0004(6)
N4 0.0165(7) 0.0161(8) 0.0211(8) 0.0029(6) 0.0018(6) -0.0011(6)
N5 0.0186(8) 0.0260(10) 0.0309(9) 0.0052(8) 0.0024(7) 0.0058(7)
C1 0.0187(8) 0.0222(10) 0.0167(8) 0.0041(7) -0.0025(7) -0.0011(7)
C2 0.0292(11) 0.0270(12) 0.0220(10) 0.0039(8) -0.0054(8) 0.0064(9)
C3 0.0253(10) 0.0276(12) 0.0167(9) 0.0020(8) -0.0037(7) -0.0009(8)
C4 0.0223(9) 0.0230(11) 0.0218(9) 0.0006(8) -0.0017(7) -0.0089(8)
C5 0.0442(14) 0.0307(13) 0.0270(11) -0.0045(9) -0.0028(10) -0.0202(11)
C6 0.0204(10) 0.0415(15) 0.0463(14) 0.0023(12) -0.0031(9) -0.0103(10)
C7 0.0209(8) 0.0142(9) 0.0137(8) -0.0017(7) -0.0002(6) 0.0001(7)
C8 0.0175(8) 0.0170(9) 0.0146(8) -0.0004(7) -0.0019(6) 0.0006(7)
C9 0.0223(9) 0.0258(11) 0.0156(8) -0.0016(8) 0.0022(7) -0.0003(8)
C10 0.0267(10) 0.0232(11) 0.0211(9) -0.0068(8) -0.0003(7) 0.0043(8)
C11 0.0395(12) 0.0139(10) 0.0269(10) -0.0035(8) 0.0041(9) 0.0011(9)
C12 0.0324(11) 0.0146(10) 0.0207(9) -0.0003(7) 0.0043(8) -0.0007(8)
C13 0.0199(9) 0.0192(10) 0.0200(9) 0.0026(7) 0.0019(7) -0.0025(7)
C14 0.0436(14) 0.0299(13) 0.0297(11) -0.0108(10) 0.0071(10) 0.0094(11)
C15 0.0496(14) 0.0159(11) 0.0290(11) 0.0048(9) 0.0133(10) 0.0013(10)
C16 0.0179(8) 0.0136(9) 0.0181(8) 0.0025(7) 0.0015(7) -0.0020(7)
C17 0.0222(9) 0.0193(10) 0.0216(9) 0.0040(8) 0.0026(7) -0.0041(8)
C18 0.0217(9) 0.0266(12) 0.0334(11) 0.0156(9) -0.0009(8) 0.0013(8)
C19 0.0196(9) 0.0136(9) 0.0201(9) -0.0020(7) 0.0039(7) 0.0002(7)
C20 0.0265(10) 0.0161(10) 0.0248(10) -0.0046(8) 0.0015(8) -0.0034(8)
C21 0.0250(10) 0.0198(11) 0.0372(12) -0.0089(9) 0.0052(9) 0.0031(8)
C22 0.0132(8) 0.0116(9) 0.0188(8) -0.0002(7) 0.0002(6) -0.0010(6)
C23 0.0171(8) 0.0136(9) 0.0195(8) -0.0001(7) -0.0018(7) -0.0004(7)
C24 0.0199(9) 0.0184(10) 0.0250(9) 0.0018(8) -0.0074(7) -0.0018(7)
C25 0.0147(8) 0.0173(10) 0.0364(11) 0.0041(8) -0.0025(8) -0.0011(7)
C26 0.0167(9) 0.0196(10) 0.0280(10) 0.0027(8) 0.0059(7) 0.0014(7)
C27 0.0163(8) 0.0169(10) 0.0194(9) 0.0019(7) 0.0018(7) 0.0005(7)
C28 0.0218(9) 0.0251(11) 0.0170(8) -0.0023(8) -0.0026(7) -0.0019(8)
C29 0.0165(9) 0.0347(14) 0.0514(14) 0.0079(11) -0.0044(9) -0.0046(9)
C30 0.0208(9) 0.0262(11) 0.0191(9) -0.0024(8) 0.0055(7) 0.0004(8)
C31 0.0224(9) 0.0166(10) 0.0162(8) 0.0006(7) 0.0047(7) 0.0013(7)
C32 0.0393(12) 0.0254(12) 0.0256(10) -0.0019(9) 0.0066(9) 0.0124(10)
C33 0.0334(11) 0.0270(12) 0.0169(9) 0.0007(8) 0.0051(8) 0.0036(9)
C34 0.0149(8) 0.0201(10) 0.0226(9) 0.0068(7) 0.0020(7) -0.0025(7)
C35 0.0210(9) 0.0243(11) 0.0289(10) 0.0105(9) 0.0052(8) -0.0010(8)
C36 0.0152(9) 0.0325(13) 0.0439(13) 0.0158(10) 0.0042(8) 0.0005(8)
C37 0.0173(8) 0.0138(9) 0.0135(8) 0.0015(6) 0.0021(6) 0.0026(7)
C38 0.0223(9) 0.0146(9) 0.0161(8) 0.0000(7) 0.0034(7) 0.0003(7)
C39 0.0337(11) 0.0119(9) 0.0240(10) 0.0022(7) 0.0074(8) 0.0041(8)
C40 0.0335(11) 0.0264(12) 0.0200(9) 0.0071(8) 0.0066(8) 0.0131(9)
C41 0.0253(10) 0.0313(12) 0.0182(9) 0.0007(8) -0.0019(7) 0.0095(9)
C42 0.0204(9) 0.0204(10) 0.0158(8) -0.0014(7) 0.0002(7) 0.0040(7)
C43 0.0319(11) 0.0174(10) 0.0208(9) -0.0014(8) 0.0011(8) -0.0096(8)
C44 0.0520(16) 0.0374(15) 0.0312(12) 0.0148(11) 0.0054(11) 0.0202(12)
C45 0.0238(10) 0.0274(11) 0.0205(9) -0.0026(8) -0.0048(7) -0.0031(8)
C46 0.0381(13) 0.0316(14) 0.0380(13) 0.0004(10) -0.0046(10) 0.0000(11)
C47 0.0606(18) 0.0519(19) 0.0334(13) -0.0051(13) 0.0104(12) -0.0110(15)
C48 0.0523(18) 0.069(2) 0.0421(15) -0.0112(15) 0.0101(13) 0.0218(16)
C49 0.0366(12) 0.0238(12) 0.0433(14) -0.0075(10) 0.0037(10) 0.0013(10)
C50 0.082(3) 0.064(2) 0.0431(17) 0.0174(16) 0.0025(16) -0.015(2)
C51 0.102(3) 0.054(2) 0.054(2) 0.0124(17) -0.010(2) -0.013(2)
C52 0.102(3) 0.079(3) 0.0456(17) -0.0134(17) 0.0339(18) -0.064(2)
C53 0.063(2) 0.067(3) 0.143(4) 0.020(3) 0.063(3) 0.009(2)
C54 0.0309(12) 0.0428(16) 0.0413(13) -0.0152(12) -0.0010(10) -0.0023(11)
C55 0.0405(14) 0.0423(16) 0.0319(12) -0.0115(11) 0.0033(10) -0.0106(12)
C56 0.0416(14) 0.0369(15) 0.0346(12) -0.0023(11) -0.0043(10) -0.0169(11)
C57 0.0342(13) 0.0545(18) 0.0336(12) -0.0058(12) 0.0063(10) -0.0169(12)
C58 0.0344(12) 0.0244(12) 0.0383(13) 0.0030(10) -0.0026(10) -0.0016(10)
C59 0.0388(14) 0.0356(15) 0.0516(16) 0.0149(12) 0.0123(12) 0.0001(11)
C60 0.0497(16) 0.0449(17) 0.0310(12) 0.0081(11) 0.0020(11) 0.0091(13)
C61 0.067(2) 0.058(2) 0.0339(14) 0.0107(13) -0.0141(13) -0.0255(16)
C62 0.0430(14) 0.0261(13) 0.0379(13) -0.0017(10) -0.0033(10) -0.0020(11)
C63 0.0350(13) 0.0358(15) 0.0497(15) -0.0068(12) -0.0032(11) 0.0050(11)
C64 0.0270(11) 0.0404(15) 0.0491(15) -0.0006(12) -0.0007(10) 0.0001(11)
C65 0.0325(12) 0.0282(13) 0.0466(14) 0.0001(11) 0.0059(10) -0.0044(10)

loop_
_atom_type_symbol
_atom_type_scat_dispersion_real
_atom_type_scat_dispersion_imag
_atom_type_scat_Cromer_Mann_a1
_atom_type_scat_Cromer_Mann_b1
_atom_type_scat_Cromer_Mann_a2
_atom_type_scat_Cromer_Mann_b2
_atom_type_scat_Cromer_Mann_a3
_atom_type_scat_Cromer_Mann_b3
_atom_type_scat_Cromer_Mann_a4
_atom_type_scat_Cromer_Mann_b4
_atom_type_scat_Cromer_Mann_c
_atom_type_scat_source
C 0.0033 0.0016 2.3100 20.8439 1.0200 10.2075 1.5886 0.5687 0.8650 51.6512 0.2156 'International Tables Vol C 4.2.6.8 and 6.1.1.4'
H 0.0000 0.0000 0.4930 10.5109 0.3229 26.1257 0.1402 3.1424 0.0408 57.7998 0.0030 'International Tables Vol C 4.2.6.8 and 6.1.1.4'
N 0.0061 0.0033 12.2126 0.0057 3.1322 9.8933 2.0125 28.9975 1.1663 0.5826 -11.5290 'International Tables Vol C 4.2.6.8 and 6.1.1.4'
O 0.0106 0.0060 3.0485 13.2771 2.2868 5.7011 1.5463 0.3239 0.8670 32.9089 0.2508 'International Tables Vol C 4.2.6.8 and 6.1.1.4'
Na 0.0362 0.0249 4.7626 3.2850 3.1736 8.8422 1.2674 0.3136 1.1128 129.4240 0.6760 'International Tables Vol C 4.2.6.8 and 6.1.1.4'
P 0.1023 0.0942 6.4345 1.9067 4.1791 27.1570 1.7800 0.5260 1.4908 68.1645 1.1149 'International Tables Vol C 4.2.6.8 and 6.1.1.4'
Cl 0.1484 0.1585 11.4604 0.0104 7.1964 1.1662 6.2556 18.5194 1.6455 47.7784 -9.5574 'International Tables Vol C 4.2.6.8 and 6.1.1.4'
Co 0.3494 0.9721 12.2841 4.2791 7.3409 0.2784 4.0034 13.5359 2.3488 71.1692 1.0118 'International Tables Vol C 4.2.6.8 and 6.1.1.4'
Zr -2.9673 0.5597 17.8765 1.2762 10.9480 11.9160 5.4173 0.1176 3.6572 87.6627 2.0693 'International Tables Vol C 4.2.6.8 and 6.1.1.4'
I -0.4742 1.8119 20.1472 4.3470 18.9949 0.3814 7.5138 27.7660 2.2735 66.8776 4.0712 'International Tables Vol C 4.2.6.8 and 6.1.1.4'

loop_
_geom_angle_atom_site_label_1
_geom_angle_site_symmetry_1
_geom_angle_atom_site_label_2
_geom_angle_site_symmetry_2
_geom_angle_atom_site_label_3
_geom_angle_site_symmetry_3
_geom_angle
_geom_angle_publ_flag
Zr1 . I1 . Na1 . 175.80(3) yes
I1 . Zr1 . Co1 . 178.560(17) yes
I1 . Zr1 . Cl1 . 4.1(2) yes
Co1 . Zr1 . Cl1 . 177.2(2) yes
I1 . Zr1 . P1 . 130.76(2) yes
Co1 . Zr1 . P1 . 49.507(12) yes
Cl1 . Zr1 . P1 . 131.1(2) yes
I1 . Zr1 . P2 . 131.41(2) yes
Co1 . Zr1 . P2 . 49.671(12) yes
Cl1 . Zr1 . P2 . 127.6(2) yes
P1 . Zr1 . P2 . 82.154(15) yes
I1 . Zr1 . P3 . 129.311(18) yes
Co1 . Zr1 . P3 . 49.323(12) yes
Cl1 . Zr1 . P3 . 132.64(19) yes
P1 . Zr1 . P3 . 82.239(15) yes
P2 . Zr1 . P3 . 82.732(15) yes
I1 . Zr1 . N1 . 94.09(4) yes
Co1 . Zr1 . N1 . 86.35(4) yes
Cl1 . Zr1 . N1 . 94.1(2) yes
P1 . Zr1 . N1 . 37.29(4) yes
P2 . Zr1 . N1 . 104.77(4) yes
I1 . Zr1 . N2 . 94.27(4) yes
Co1 . Zr1 . N2 . 86.73(4) yes
Cl1 . Zr1 . N2 . 90.6(2) yes
P1 . Zr1 . N2 . 113.17(4) yes
P2 . Zr1 . N2 . 37.36(4) yes
I1 . Zr1 . N3 . 92.66(4) yes
Co1 . Zr1 . N3 . 85.93(4) yes
Cl1 . Zr1 . N3 . 96.26(19) yes
P1 . Zr1 . N3 . 105.13(4) yes
P2 . Zr1 . N3 . 114.19(4) yes
P3 . Zr1 . N1 . 114.04(4) yes
P3 . Zr1 . N2 . 106.76(4) yes
N1 . Zr1 . N2 . 117.80(6) yes
P3 . Zr1 . N3 . 37.02(4) yes
N1 . Zr1 . N3 . 119.82(6) yes
N2 . Zr1 . N3 . 121.16(6) yes
Zr1 . Co1 . P1 . 74.457(15) yes
Zr1 . Co1 . P2 . 74.257(15) yes
P1 . Co1 . P2 . 112.404(19) yes
Zr1 . Co1 . P3 . 74.834(15) yes
P1 . Co1 . P3 . 113.24(2) yes
P2 . Co1 . P3 . 113.80(2) yes
Zr1 . Co1 . N4 . 179.33(5) yes
P1 . Co1 . N4 . 105.70(5) yes
P2 . Co1 . N4 . 106.23(5) yes
P3 . Co1 . N4 . 104.53(5) yes
Zr1 . P1 . Co1 . 56.036(13) yes
Zr1 . P1 . N1 . 50.15(5) yes
Co1 . P1 . N1 . 105.54(6) yes
Zr1 . P1 . C1 . 135.24(6) yes
Co1 . P1 . C1 . 115.99(7) yes
N1 . P1 . C1 . 108.56(8) yes
Zr1 . P1 . C4 . 117.83(7) yes
Co1 . P1 . C4 . 114.48(7) yes
N1 . P1 . C4 . 106.33(9) yes
C1 . P1 . C4 . 105.46(9) yes
Zr1 . P2 . Co1 . 56.072(13) yes
Zr1 . P2 . N2 . 50.37(5) yes
Co1 . P2 . N2 . 106.01(6) yes
Zr1 . P2 . C16 . 119.06(6) yes
Co1 . P2 . C16 . 114.06(6) yes
N2 . P2 . C16 . 106.49(8) yes
Zr1 . P2 . C19 . 134.12(6) yes
Co1 . P2 . C19 . 115.41(6) yes
N2 . P2 . C19 . 108.89(8) yes
C16 . P2 . C19 . 105.59(9) yes
Zr1 . P3 . Co1 . 55.844(12) yes
Zr1 . P3 . N3 . 50.22(5) yes
Co1 . P3 . N3 . 105.47(5) yes
Zr1 . P3 . C31 . 118.52(6) yes
Co1 . P3 . C31 . 114.44(6) yes
N3 . P3 . C31 . 106.79(8) yes
Zr1 . P3 . C34 . 134.52(7) yes
Co1 . P3 . C34 . 115.54(6) yes
N3 . P3 . C34 . 108.55(8) yes
C31 . P3 . C34 . 105.65(9) yes
I1 . Na1 . O1 . 89.27(5) yes
I1 . Na1 . O2 . 90.84(6) yes
O1 . Na1 . O2 . 88.72(7) yes
I1 . Na1 . O3 . 99.21(6) yes
O1 . Na1 . O3 . 171.46(7) yes
O2 . Na1 . O3 . 92.16(7) yes
I1 . Na1 . O4 . 80.71(5) yes
O1 . Na1 . O4 . 95.88(6) yes
O2 . Na1 . O4 . 170.30(8) yes
O3 . Na1 . O4 . 84.56(7) yes
I1 . Na1 . O5 . 172.63(6) yes
O1 . Na1 . O5 . 83.72(6) yes
O2 . Na1 . O5 . 91.29(7) yes
O3 . Na1 . O5 . 87.76(7) yes
O4 . Na1 . O5 . 97.68(7) yes
Na1 . O1 . C46 . 116.14(15) yes
Na1 . O1 . C49 . 126.46(15) yes
C46 . O1 . C49 . 104.98(18) yes
Na1 . O2 . C50 . 124.59(19) yes
Na1 . O2 . C53 . 119.5(2) yes
C50 . O2 . C53 . 105.7(3) yes
Na1 . O3 . C54 . 117.30(14) yes
Na1 . O3 . C57 . 131.00(15) yes
C54 . O3 . C57 . 108.87(18) yes
Na1 . O4 . C58 . 118.32(14) yes
Na1 . O4 . C61 . 123.82(15) yes
C58 . O4 . C61 . 105.70(19) yes
Na1 . O5 . C62 . 130.20(14) yes
Na1 . O5 . C65 . 115.58(14) yes
C62 . O5 . C65 . 108.51(18) yes
P1 . N1 . Zr1 . 92.56(7) yes
P1 . N1 . C7 . 132.26(13) yes
Zr1 . N1 . C7 . 134.80(12) yes
P2 . N2 . Zr1 . 92.27(7) yes
P2 . N2 . C22 . 132.40(13) yes
Zr1 . N2 . C22 . 135.01(12) yes
P3 . N3 . Zr1 . 92.76(7) yes
P3 . N3 . C37 . 131.72(12) yes
Zr1 . N3 . C37 . 134.90(12) yes
Co1 . N4 . N5 . 179.17(16) yes
P1 . C1 . C2 . 112.50(13) yes
P1 . C1 . C3 . 116.72(15) yes
C2 . C1 . C3 . 108.88(16) yes
P1 . C1 . H11 . 103.7 no
C2 . C1 . H11 . 106.4 no
C3 . C1 . H11 . 107.9 no
C1 . C2 . H23 . 113.0 no
C1 . C2 . H21 . 108.5 no
H23 . C2 . H21 . 108.0 no
C1 . C2 . H22 . 111.1 no
H23 . C2 . H22 . 108.7 no
H21 . C2 . H22 . 107.4 no
C1 . C3 . H31 . 111.2 no
C1 . C3 . H33 . 109.3 no
H31 . C3 . H33 . 109.1 no
C1 . C3 . H32 . 110.2 no
H31 . C3 . H32 . 109.3 no
H33 . C3 . H32 . 107.7 no
P1 . C4 . C5 . 119.22(15) yes
P1 . C4 . C6 . 112.32(16) yes
C5 . C4 . C6 . 109.92(19) yes
P1 . C4 . H41 . 101.3 no
C5 . C4 . H41 . 105.6 no
C6 . C4 . H41 . 107.3 no
C4 . C5 . H53 . 111.7 no
C4 . C5 . H51 . 108.1 no
H53 . C5 . H51 . 108.1 no
C4 . C5 . H52 . 108.8 no
H53 . C5 . H52 . 110.1 no
H51 . C5 . H52 . 110.1 no
C4 . C6 . H61 . 110.6 no
C4 . C6 . H63 . 110.8 no
H61 . C6 . H63 . 108.9 no
C4 . C6 . H62 . 109.3 no
H61 . C6 . H62 . 108.4 no
H63 . C6 . H62 . 108.8 no
N1 . C7 . C8 . 122.08(17) yes
N1 . C7 . C12 . 120.07(16) yes
C8 . C7 . C12 . 117.67(17) yes
C7 . C8 . C9 . 119.88(18) yes
C7 . C8 . C13 . 123.05(17) yes
C9 . C8 . C13 . 117.07(17) yes
C8 . C9 . C10 . 122.78(18) yes
C8 . C9 . H91 . 116.4 no
C10 . C9 . H91 . 120.8 no
C9 . C10 . C11 . 116.83(19) yes
C9 . C10 . C14 . 121.7(2) yes
C11 . C10 . C14 . 121.5(2) yes
C10 . C11 . C12 . 122.7(2) yes
C10 . C11 . H111 . 118.5 no
C12 . C11 . H111 . 118.8 no
C7 . C12 . C11 . 120.03(18) yes
C7 . C12 . C15 . 121.41(18) yes
C11 . C12 . C15 . 118.56(19) yes
C8 . C13 . H133 . 110.3 no
C8 . C13 . H132 . 112.3 no
H133 . C13 . H132 . 106.4 no
C8 . C13 . H131 . 109.9 no
H133 . C13 . H131 . 108.6 no
H132 . C13 . H131 . 109.2 no
C10 . C14 . H141 . 110.7 no
C10 . C14 . H142 . 111.2 no
H141 . C14 . H142 . 105.2 no
C10 . C14 . H143 . 111.8 no
H141 . C14 . H143 . 109.4 no
H142 . C14 . H143 . 108.2 no
C12 . C15 . H152 . 110.7 no
C12 . C15 . H151 . 111.0 no
H152 . C15 . H151 . 108.6 no
C12 . C15 . H153 . 109.9 no
H152 . C15 . H153 . 109.7 no
H151 . C15 . H153 . 106.8 no
P2 . C16 . C17 . 119.54(13) yes
P2 . C16 . C18 . 111.73(13) yes
C17 . C16 . C18 . 109.88(16) yes
P2 . C16 . H161 . 101.4 no
C17 . C16 . H161 . 107.0 no
C18 . C16 . H161 . 106.0 no
C16 . C17 . H171 . 108.2 no
C16 . C17 . H172 . 111.0 no
H171 . C17 . H172 . 109.1 no
C16 . C17 . H173 . 109.9 no
H171 . C17 . H173 . 109.9 no
H172 . C17 . H173 . 108.7 no
C16 . C18 . H182 . 110.4 no
C16 . C18 . H181 . 111.9 no
H182 . C18 . H181 . 107.6 no
C16 . C18 . H183 . 110.8 no
H182 . C18 . H183 . 109.5 no
H181 . C18 . H183 . 106.5 no
P2 . C19 . C20 . 117.85(13) yes
P2 . C19 . C21 . 112.51(14) yes
C20 . C19 . C21 . 108.48(17) yes
P2 . C19 . H191 . 104.0 no
C20 . C19 . H191 . 107.2 no
C21 . C19 . H191 . 105.9 no
C19 . C20 . H203 . 110.7 no
C19 . C20 . H201 . 108.4 no
H203 . C20 . H201 . 109.3 no
C19 . C20 . H202 . 110.9 no
H203 . C20 . H202 . 108.9 no
H201 . C20 . H202 . 108.6 no
C19 . C21 . H211 . 109.9 no
C19 . C21 . H212 . 112.5 no
H211 . C21 . H212 . 107.2 no
C19 . C21 . H213 . 112.2 no
H211 . C21 . H213 . 107.8 no
H212 . C21 . H213 . 107.1 no
N2 . C22 . C23 . 122.03(16) yes
N2 . C22 . C27 . 119.87(16) yes
C23 . C22 . C27 . 117.92(16) yes
C22 . C23 . C24 . 119.99(17) yes
C22 . C23 . C28 . 122.23(16) yes
C24 . C23 . C28 . 117.75(17) yes
C23 . C24 . C25 . 122.63(18) yes
C23 . C24 . H241 . 118.9 no
C25 . C24 . H241 . 118.4 no
C24 . C25 . C26 . 116.89(18) yes
C24 . C25 . C29 . 122.0(2) yes
C26 . C25 . C29 . 121.1(2) yes
C25 . C26 . C27 . 122.74(18) yes
C25 . C26 . H261 . 117.8 no
C27 . C26 . H261 . 119.5 no
C22 . C27 . C26 . 119.72(17) yes
C22 . C27 . C30 . 121.30(16) yes
C26 . C27 . C30 . 118.95(17) yes
C23 . C28 . H281 . 111.4 no
C23 . C28 . H283 . 108.8 no
H281 . C28 . H283 . 108.2 no
C23 . C28 . H282 . 110.3 no
H281 . C28 . H282 . 108.8 no
H283 . C28 . H282 . 109.3 no
C25 . C29 . H291 . 110.1 no
C25 . C29 . H293 . 110.2 no
H291 . C29 . H293 . 106.9 no
C25 . C29 . H292 . 110.7 no
H291 . C29 . H292 . 109.3 no
H293 . C29 . H292 . 109.4 no
C27 . C30 . H303 . 111.2 no
C27 . C30 . H302 . 112.5 no
H303 . C30 . H302 . 108.9 no
C27 . C30 . H301 . 109.7 no
H303 . C30 . H301 . 107.5 no
H302 . C30 . H301 . 106.7 no
P3 . C31 . C32 . 112.12(14) yes
P3 . C31 . C33 . 119.43(15) yes
C32 . C31 . C33 . 109.13(16) yes
P3 . C31 . H311 . 101.9 no
C32 . C31 . H311 . 107.4 no
C33 . C31 . H311 . 105.8 no
C31 . C32 . H322 . 109.8 no
C31 . C32 . H321 . 110.5 no
H322 . C32 . H321 . 106.6 no
C31 . C32 . H323 . 113.1 no
H322 . C32 . H323 . 107.8 no
H321 . C32 . H323 . 108.7 no
C31 . C33 . H331 . 112.2 no
C31 . C33 . H333 . 110.6 no
H331 . C33 . H333 . 107.8 no
C31 . C33 . H332 . 110.8 no
H331 . C33 . H332 . 107.5 no
H333 . C33 . H332 . 107.8 no
P3 . C34 . C35 . 117.62(14) yes
P3 . C34 . C36 . 113.83(14) yes
C35 . C34 . C36 . 108.22(16) yes
P3 . C34 . H341 . 103.3 no
C35 . C34 . H341 . 107.0 no
C36 . C34 . H341 . 105.9 no
C34 . C35 . H351 . 110.4 no
C34 . C35 . H352 . 109.3 no
H351 . C35 . H352 . 107.8 no
C34 . C35 . H353 . 113.4 no
H351 . C35 . H353 . 107.0 no
H352 . C35 . H353 . 108.7 no
C34 . C36 . H361 . 111.1 no
C34 . C36 . H363 . 111.8 no
H361 . C36 . H363 . 107.5 no
C34 . C36 . H362 . 111.4 no
H361 . C36 . H362 . 106.9 no
H363 . C36 . H362 . 107.9 no
N3 . C37 . C38 . 122.38(16) yes
N3 . C37 . C42 . 119.97(17) yes
C38 . C37 . C42 . 117.46(17) yes
C37 . C38 . C39 . 119.91(18) yes
C37 . C38 . C43 . 122.63(17) yes
C39 . C38 . C43 . 117.45(18) yes
C38 . C39 . C40 . 122.8(2) yes
C38 . C39 . H391 . 119.2 no
C40 . C39 . H391 . 118.0 no
C39 . C40 . C41 . 116.96(19) yes
C39 . C40 . C44 . 121.4(2) yes
C41 . C40 . C44 . 121.6(2) yes
C40 . C41 . C42 . 122.4(2) yes
C40 . C41 . H411 . 119.2 no
C42 . C41 . H411 . 118.4 no
C37 . C42 . C41 . 120.32(19) yes
C37 . C42 . C45 . 120.66(17) yes
C41 . C42 . C45 . 119.00(18) yes
C38 . C43 . H433 . 111.6 no
C38 . C43 . H431 . 111.7 no
H433 . C43 . H431 . 107.7 no
C38 . C43 . H432 . 107.8 no
H433 . C43 . H432 . 109.7 no
H431 . C43 . H432 . 108.4 no
C40 . C44 . H441 . 108.9 no
C40 . C44 . H442 . 110.6 no
H441 . C44 . H442 . 106.2 no
C40 . C44 . H443 . 111.9 no
H441 . C44 . H443 . 108.9 no
H442 . C44 . H443 . 110.2 no
C42 . C45 . H451 . 111.9 no
C42 . C45 . H453 . 111.6 no
H451 . C45 . H453 . 108.8 no
C42 . C45 . H452 . 109.6 no
H451 . C45 . H452 . 106.9 no
H453 . C45 . H452 . 107.8 no
O1 . C46 . C47 . 105.1(2) yes
O1 . C46 . H461 . 109.5 no
C47 . C46 . H461 . 111.6 no
O1 . C46 . H462 . 110.4 no
C47 . C46 . H462 . 110.3 no
H461 . C46 . H462 . 109.8 no
C46 . C47 . C48 . 103.3(2) yes
C46 . C47 . H471 . 110.6 no
C48 . C47 . H471 . 112.0 no
C46 . C47 . H472 . 110.9 no
C48 . C47 . H472 . 109.9 no
H471 . C47 . H472 . 110.0 no
C47 . C48 . C49 . 105.4(2) yes
C47 . C48 . H482 . 111.0 no
C49 . C48 . H482 . 111.4 no
C47 . C48 . H481 . 110.0 no
C49 . C48 . H481 . 110.1 no
H482 . C48 . H481 . 108.9 no
C48 . C49 . O1 . 106.6(2) yes
C48 . C49 . H491 . 108.7 no
O1 . C49 . H491 . 108.3 no
C48 . C49 . H492 . 113.6 no
O1 . C49 . H492 . 109.0 no
H491 . C49 . H492 . 110.5 no
O2 . C50 . C51 . 103.4(3) yes
O2 . C50 . H501 . 109.6 no
C51 . C50 . H501 . 110.6 no
O2 . C50 . H502 . 110.8 no
C51 . C50 . H502 . 111.9 no
H501 . C50 . H502 . 110.4 no
C50 . C51 . C52 . 103.6(3) yes
C50 . C51 . H511 . 108.9 no
C52 . C51 . H511 . 108.9 no
C50 . C51 . H512 . 113.6 no
C52 . C51 . H512 . 111.0 no
H511 . C51 . H512 . 110.6 no
C51 . C52 . C53 . 104.0(3) yes
C51 . C52 . H521 . 110.2 no
C53 . C52 . H521 . 109.7 no
C51 . C52 . H522 . 113.2 no
C53 . C52 . H522 . 110.4 no
H521 . C52 . H522 . 109.2 no
C52 . C53 . O2 . 104.6(3) yes
C52 . C53 . H531 . 110.6 no
O2 . C53 . H531 . 108.9 no
C52 . C53 . H532 . 113.6 no
O2 . C53 . H532 . 108.3 no
H531 . C53 . H532 . 110.6 no
O3 . C54 . C55 . 106.6(2) yes
O3 . C54 . H542 . 110.3 no
C55 . C54 . H542 . 111.3 no
O3 . C54 . H541 . 108.0 no
C55 . C54 . H541 . 109.4 no
H542 . C54 . H541 . 111.0 no
C54 . C55 . C56 . 102.5(2) yes
C54 . C55 . H552 . 110.7 no
C56 . C55 . H552 . 113.3 no
C54 . C55 . H551 . 109.6 no
C56 . C55 . H551 . 110.2 no
H552 . C55 . H551 . 110.3 no
C55 . C56 . C57 . 102.2(2) yes
C55 . C56 . H561 . 111.2 no
C57 . C56 . H561 . 111.9 no
C55 . C56 . H562 . 109.3 no
C57 . C56 . H562 . 112.8 no
H561 . C56 . H562 . 109.2 no
C56 . C57 . O3 . 106.9(2) yes
C56 . C57 . H572 . 110.6 no
O3 . C57 . H572 . 108.2 no
C56 . C57 . H571 . 111.0 no
O3 . C57 . H571 . 109.8 no
H572 . C57 . H571 . 110.3 no
O4 . C58 . C59 . 104.5(2) yes
O4 . C58 . H581 . 111.2 no
C59 . C58 . H581 . 112.1 no
O4 . C58 . H582 . 109.2 no
C59 . C58 . H582 . 110.9 no
H581 . C58 . H582 . 108.8 no
C58 . C59 . C60 . 103.2(2) yes
C58 . C59 . H591 . 111.3 no
C60 . C59 . H591 . 109.0 no
C58 . C59 . H592 . 111.9 no
C60 . C59 . H592 . 110.0 no
H591 . C59 . H592 . 111.2 no
C59 . C60 . C61 . 104.9(2) yes
C59 . C60 . H602 . 111.1 no
C61 . C60 . H602 . 111.8 no
C59 . C60 . H601 . 112.2 no
C61 . C60 . H601 . 108.7 no
H602 . C60 . H601 . 108.2 no
C60 . C61 . O4 . 107.1(2) yes
C60 . C61 . H611 . 109.9 no
O4 . C61 . H611 . 108.4 no
C60 . C61 . H612 . 112.7 no
O4 . C61 . H612 . 108.5 no
H611 . C61 . H612 . 110.1 no
O5 . C62 . C63 . 105.8(2) yes
O5 . C62 . H622 . 109.1 no
C63 . C62 . H622 . 112.0 no
O5 . C62 . H621 . 108.7 no
C63 . C62 . H621 . 111.7 no
H622 . C62 . H621 . 109.5 no
C62 . C63 . C64 . 101.6(2) yes
C62 . C63 . H631 . 112.0 no
C64 . C63 . H631 . 111.5 no
C62 . C63 . H632 . 109.9 no
C64 . C63 . H632 . 110.2 no
H631 . C63 . H632 . 111.2 no
C63 . C64 . C65 . 102.5(2) yes
C63 . C64 . H642 . 110.9 no
C65 . C64 . H642 . 108.9 no
C63 . C64 . H641 . 113.1 no
C65 . C64 . H641 . 110.9 no
H642 . C64 . H641 . 110.3 no
C64 . C65 . O5 . 106.8(2) yes
C64 . C65 . H652 . 111.0 no
O5 . C65 . H652 . 109.9 no
C64 . C65 . H651 . 108.8 no
O5 . C65 . H651 . 109.8 no
H652 . C65 . H651 . 110.5 no

loop_
_geom_bond_atom_site_label_1
_geom_bond_site_symmetry_1
_geom_bond_atom_site_label_2
_geom_bond_site_symmetry_2
_geom_bond_distance
_geom_bond_publ_flag
I1 . Zr1 . 2.9722(7) yes
I1 . Na1 . 3.2695(12) yes
Zr1 . Co1 . 2.4112(3) yes
Zr1 . Cl1 . 2.690(7) yes
Zr1 . P1 . 2.8009(5) yes
Zr1 . P2 . 2.7969(5) yes
Zr1 . P3 . 2.8123(5) yes
Zr1 . N1 . 2.1524(15) yes
Zr1 . N2 . 2.1559(15) yes
Zr1 . N3 . 2.1639(15) yes
Co1 . P1 . 2.2109(5) yes
Co1 . P2 . 2.2153(5) yes
Co1 . P3 . 2.2098(5) yes
Co1 . N4 . 1.8186(16) yes
P1 . N1 . 1.6986(16) yes
P1 . C1 . 1.8713(19) yes
P1 . C4 . 1.880(2) yes
P2 . N2 . 1.6984(16) yes
P2 . C16 . 1.8748(19) yes
P2 . C19 . 1.8754(19) yes
P3 . N3 . 1.6951(16) yes
P3 . C31 . 1.8775(19) yes
P3 . C34 . 1.8776(19) yes
Na1 . O1 . 2.4119(19) yes
Na1 . O2 . 2.368(2) yes
Na1 . O3 . 2.3957(19) yes
Na1 . O4 . 2.4154(18) yes
Na1 . O5 . 2.4194(19) yes
O1 . C46 . 1.431(3) yes
O1 . C49 . 1.430(3) yes
O2 . C50 . 1.411(4) yes
O2 . C53 . 1.427(4) yes
O3 . C54 . 1.438(3) yes
O3 . C57 . 1.426(3) yes
O4 . C58 . 1.419(3) yes
O4 . C61 . 1.437(3) yes
O5 . C62 . 1.441(3) yes
O5 . C65 . 1.434(3) yes
N1 . C7 . 1.429(2) yes
N2 . C22 . 1.432(2) yes
N3 . C37 . 1.429(2) yes
N4 . N5 . 1.120(2) yes
C1 . C2 . 1.535(3) yes
C1 . C3 . 1.531(3) yes
C1 . H11 . 0.966 no
C2 . H23 . 0.968 no
C2 . H21 . 0.974 no
C2 . H22 . 0.956 no
C3 . H31 . 0.968 no
C3 . H33 . 0.947 no
C3 . H32 . 0.967 no
C4 . C5 . 1.539(3) yes
C4 . C6 . 1.528(3) yes
C4 . H41 . 0.977 no
C5 . H53 . 0.955 no
C5 . H51 . 0.958 no
C5 . H52 . 0.964 no
C6 . H61 . 0.962 no
C6 . H63 . 0.955 no
C6 . H62 . 0.954 no
C7 . C8 . 1.411(3) yes
C7 . C12 . 1.411(3) yes
C8 . C9 . 1.394(3) yes
C8 . C13 . 1.505(3) yes
C9 . C10 . 1.381(3) yes
C9 . H91 . 0.945 no
C10 . C11 . 1.387(3) yes
C10 . C14 . 1.508(3) yes
C11 . C12 . 1.389(3) yes
C11 . H111 . 0.938 no
C12 . C15 . 1.506(3) yes
C13 . H133 . 0.957 no
C13 . H132 . 0.963 no
C13 . H131 . 0.976 no
C14 . H141 . 0.929 no
C14 . H142 . 0.947 no
C14 . H143 . 0.925 no
C15 . H152 . 0.949 no
C15 . H151 . 0.947 no
C15 . H153 . 0.944 no
C16 . C17 . 1.535(3) yes
C16 . C18 . 1.528(3) yes
C16 . H161 . 0.974 no
C17 . H171 . 0.959 no
C17 . H172 . 0.971 no
C17 . H173 . 0.978 no
C18 . H182 . 0.958 no
C18 . H181 . 0.970 no
C18 . H183 . 0.969 no
C19 . C20 . 1.537(3) yes
C19 . C21 . 1.534(3) yes
C19 . H191 . 0.989 no
C20 . H203 . 0.966 no
C20 . H201 . 0.972 no
C20 . H202 . 0.970 no
C21 . H211 . 0.958 no
C21 . H212 . 0.961 no
C21 . H213 . 0.964 no
C22 . C23 . 1.405(2) yes
C22 . C27 . 1.418(2) yes
C23 . C24 . 1.397(3) yes
C23 . C28 . 1.509(3) yes
C24 . C25 . 1.388(3) yes
C24 . H241 . 0.957 no
C25 . C26 . 1.386(3) yes
C25 . C29 . 1.512(3) yes
C26 . C27 . 1.395(3) yes
C26 . H261 . 0.931 no
C27 . C30 . 1.496(3) yes
C28 . H281 . 0.945 no
C28 . H283 . 0.961 no
C28 . H282 . 0.967 no
C29 . H291 . 0.941 no
C29 . H293 . 0.947 no
C29 . H292 . 0.955 no
C30 . H303 . 0.964 no
C30 . H302 . 0.954 no
C30 . H301 . 0.952 no
C31 . C32 . 1.525(3) yes
C31 . C33 . 1.535(3) yes
C31 . H311 . 0.973 no
C32 . H322 . 0.951 no
C32 . H321 . 0.960 no
C32 . H323 . 0.972 no
C33 . H331 . 0.958 no
C33 . H333 . 0.959 no
C33 . H332 . 0.955 no
C34 . C35 . 1.533(3) yes
C34 . C36 . 1.534(3) yes
C34 . H341 . 0.965 no
C35 . H351 . 0.944 no
C35 . H352 . 0.958 no
C35 . H353 . 0.951 no
C36 . H361 . 0.970 no
C36 . H363 . 0.969 no
C36 . H362 . 0.970 no
C37 . C38 . 1.406(3) yes
C37 . C42 . 1.416(3) yes
C38 . C39 . 1.395(3) yes
C38 . C43 . 1.508(3) yes
C39 . C40 . 1.384(3) yes
C39 . H391 . 0.935 no
C40 . C41 . 1.384(3) yes
C40 . C44 . 1.513(3) yes
C41 . C42 . 1.391(3) yes
C41 . H411 . 0.921 no
C42 . C45 . 1.499(3) yes
C43 . H433 . 0.962 no
C43 . H431 . 0.938 no
C43 . H432 . 0.948 no
C44 . H441 . 0.964 no
C44 . H442 . 0.941 no
C44 . H443 . 0.944 no
C45 . H451 . 0.953 no
C45 . H453 . 0.952 no
C45 . H452 . 0.946 no
C46 . C47 . 1.521(4) yes
C46 . H461 . 0.965 no
C46 . H462 . 0.970 no
C47 . C48 . 1.509(5) yes
C47 . H471 . 0.975 no
C47 . H472 . 0.962 no
C48 . C49 . 1.505(4) yes
C48 . H482 . 0.963 no
C48 . H481 . 0.961 no
C49 . H491 . 0.981 no
C49 . H492 . 0.962 no
C50 . C51 . 1.479(5) yes
C50 . H501 . 1.007 no
C50 . H502 . 1.010 no
C51 . C52 . 1.475(6) yes
C51 . H511 . 0.991 no
C51 . H512 . 1.007 no
C52 . C53 . 1.551(5) yes
C52 . H521 . 0.958 no
C52 . H522 . 0.958 no
C53 . H531 . 0.975 no
C53 . H532 . 0.954 no
C54 . C55 . 1.497(3) yes
C54 . H542 . 0.968 no
C54 . H541 . 0.995 no
C55 . C56 . 1.508(3) yes
C55 . H552 . 0.974 no
C55 . H551 . 0.986 no
C56 . C57 . 1.519(4) yes
C56 . H561 . 0.967 no
C56 . H562 . 0.969 no
C57 . H572 . 0.968 no
C57 . H571 . 0.967 no
C58 . C59 . 1.518(4) yes
C58 . H581 . 0.957 no
C58 . H582 . 0.976 no
C59 . C60 . 1.512(4) yes
C59 . H591 . 0.954 no
C59 . H592 . 0.965 no
C60 . C61 . 1.504(4) yes
C60 . H602 . 0.935 no
C60 . H601 . 0.963 no
C61 . H611 . 0.953 no
C61 . H612 . 0.965 no
C62 . C63 . 1.495(4) yes
C62 . H622 . 0.977 no
C62 . H621 . 0.971 no
C63 . C64 . 1.515(4) yes
C63 . H631 . 0.979 no
C63 . H632 . 0.985 no
C64 . C65 . 1.516(4) yes
C64 . H642 . 0.981 no
C64 . H641 . 0.955 no
C65 . H652 . 0.944 no
C65 . H651 . 0.947 no
